data_7719020
loop_
_publ_author_name
'Bolot'ko, Alena E.'
'Shmelev, Maxim A.'
'Chistyakov, Alexandr S.'
'Voronina, Julia K.'
'Varaksina, Evgeniya A.'
'Gogoleva, Natalia V.'
'Taydakov, Ilya V.'
'Sidorov, Alexey A.'
'Eremenko, Igor L.'

_publ_section_title
;
 Luminescence enhancement by mixing carboxylate
 benzoate-pentafluorobenzoate ligands in polynuclear
 {Eu<sub>2</sub>Zn<sub>2</sub>} and {Tb<sub>2</sub>Zn<sub>2</sub>}
 complexes.
;
_journal_issue 14
_journal_name_full 'Dalton transactions (Cambridge, England : 2003)'
_journal_page_first 5708
_journal_page_last 5720
_journal_paper_doi 10.1039/d4dt03414g
_journal_volume 54
_journal_year 2025
_chemical_formula_moiety 'C94 H36 Eu2 F30 N4 O20 Zn2, 3(C2 H3 N)'
_chemical_formula_sum 'C100 H45 Eu2 F30 N7 O20 Zn2'
_chemical_formula_weight 2669.09
_space_group_crystal_system triclinic
_space_group_IT_number 2
_space_group_name_Hall '-P 1'
_space_group_name_H-M_alt 'P -1'
_atom_sites_solution_hydrogens geom
_audit_creation_date 2024-10-11
_audit_creation_method
;
Olex2 1.5
(compiled 2024.02.16 svn.r378c4104 for OlexSys, GUI svn.r6928)
;
_audit_update_record
;
2024-10-12 deposited with the CCDC.	2025-03-03 downloaded from the CCDC.
;
_cell_angle_alpha 63.754(4)
_cell_angle_beta 86.131(6)
_cell_angle_gamma 78.080(5)
_cell_formula_units_Z 1
_cell_length_a 13.496(3)
_cell_length_b 14.461(3)
_cell_length_c 14.786(3)
_cell_measurement_reflns_used 5340
_cell_measurement_temperature 150.00
_cell_measurement_theta_max 25.97
_cell_measurement_theta_min 2.45
_cell_volume 2531.5(9)
_computing_cell_refinement 'SAINT V8.35A (?, 2016)'
_computing_data_reduction 'SAINT V8.35A (?, 2016)'
_computing_molecular_graphics 'Olex2 1.5 (Dolomanov et al., 2009)'
_computing_publication_material 'Olex2 1.5 (Dolomanov et al., 2009)'
_computing_structure_refinement 'XL  (Sheldrick, 2008)'
_diffrn_ambient_temperature 150.00
_diffrn_measured_fraction_theta_full 0.984
_diffrn_measured_fraction_theta_max 0.984
_diffrn_measurement_device_type 'Bruker APEX-II CCD'
_diffrn_measurement_method '\f and \w scans'
_diffrn_radiation_type MoK\a
_diffrn_radiation_wavelength 0.71073
_diffrn_reflns_av_R_equivalents 0.0598
_diffrn_reflns_av_unetI/netI 0.1006
_diffrn_reflns_Laue_measured_fraction_full 0.984
_diffrn_reflns_Laue_measured_fraction_max 0.984
_diffrn_reflns_limit_h_max 15
_diffrn_reflns_limit_h_min -15
_diffrn_reflns_limit_k_max 16
_diffrn_reflns_limit_k_min -17
_diffrn_reflns_limit_l_max 17
_diffrn_reflns_limit_l_min -16
_diffrn_reflns_number 15962
_diffrn_reflns_point_group_measured_fraction_full 0.984
_diffrn_reflns_point_group_measured_fraction_max 0.984
_diffrn_reflns_theta_full 24.713
_diffrn_reflns_theta_max 24.713
_diffrn_reflns_theta_min 1.992
_exptl_absorpt_coefficient_mu 1.818
_exptl_absorpt_correction_T_max 0.7453
_exptl_absorpt_correction_T_min 0.4797
_exptl_absorpt_correction_type multi-scan
_exptl_absorpt_process_details
;
SADABS-2014/5 (Bruker,2014/5) was used for absorption correction.
wR2(int) was 0.1276 before and 0.0598 after correction.
The Ratio of minimum to maximum transmission is 0.6436.
The \l/2 correction factor is 0.00150.
;
_exptl_crystal_colour colourless
_exptl_crystal_colour_primary colourless
_exptl_crystal_density_diffrn 1.751
_exptl_crystal_description block
_exptl_crystal_F_000 1310
_exptl_crystal_preparation Luminescent
_exptl_crystal_size_max 0.12
_exptl_crystal_size_mid 0.1
_exptl_crystal_size_min 0.07
_refine_diff_density_max 2.146
_refine_diff_density_min -1.532
_refine_diff_density_rms 0.161
_refine_ls_extinction_method none
_refine_ls_goodness_of_fit_ref 1.025
_refine_ls_hydrogen_treatment constr
_refine_ls_matrix_type full
_refine_ls_number_parameters 750
_refine_ls_number_reflns 8505
_refine_ls_number_restraints 12
_refine_ls_restrained_S_all 1.024
_refine_ls_R_factor_all 0.0899
_refine_ls_R_factor_gt 0.0569
_refine_ls_shift/su_max 0.000
_refine_ls_shift/su_mean 0.000
_refine_ls_structure_factor_coef Fsqd
_refine_ls_weighting_details 'w=1/[\s^2^(Fo^2^)+(0.0856P)^2^+2.9117P] where P=(Fo^2^+2Fc^2^)/3'
_refine_ls_weighting_scheme calc
_refine_ls_wR_factor_gt 0.1425
_refine_ls_wR_factor_ref 0.1644
_reflns_Friedel_coverage 0.000
_reflns_number_gt 6233
_reflns_number_total 8505
_reflns_threshold_expression 'I > 2\s(I)'
_cod_data_source_file d4dt03414g2.cif
_cod_data_source_block 1_a
_cod_original_cell_volume 2531.4(8)
_cod_database_code 7719020
_shelx_shelxl_version_number 2014/7
_shelx_space_group_comment
;
The symmetry employed for this shelxl refinement is uniquely defined
by the following loop, which should always be used as a source of
symmetry information in preference to the above space-group names.
They are only intended as comments.
;
_shelx_estimated_absorpt_t_max 0.883
_shelx_estimated_absorpt_t_min 0.811
_olex2_refinement_description
;
1. Fixed Uiso
 At 1.2 times of:
  All C(H) groups
 At 1.5 times of:
  All C(H,H,H) groups
2. Uiso/Uaniso restraints and constraints
Uanis(F34A) \\sim Ueq, Uanis(F35A) \\sim Ueq: with sigma of 0.1 and sigma for
terminal atoms of 0.2
Uanis(F35A) \\sim Ueq: with sigma of 0.05 and sigma for terminal atoms of 0.1
Uanis(C6) = Uanis(C7)
Uanis(F32A) = Uanis(F31A)
Uanis(F34A) = Uanis(F35A)
Uanis(C35B) = Uanis(C34B)
Uanis(C32B) = Uanis(C35B)
Uanis(C12B) = Uanis(C12A)
Uanis(C11B) = Uanis(C11A)
Uanis(C10B) = Uanis(C10A)
Uanis(C14B) = Uanis(C14A)
Uanis(C13B) = Uanis(C13A)
Uanis(C35A) = Uanis(C35B)
Uanis(C34A) = Uanis(C34B)
Uanis(C33B) = Uanis(C33A)
Uanis(C32B) = Uanis(C32A)
Uanis(C31B) = Uanis(C31A)
Uanis(C6S) = Uanis(C5S)
Uanis(F33A) = Uanis(C33A)
3. Others
 Fixed Sof: C35B(0.8) H35B(0.8) C31B(0.8) H31B(0.8) C11B(0.2) H11B(0.2)
 C12B(0.2) H12B(0.2) C13B(0.2) H13B(0.2) C14B(0.2) H14B(0.2) C10B(0.2)
 H10B(0.2) C34B(0.8) H34B(0.8) C32B(0.8) H32B(0.8) C33B(0.8) H33B(0.8)
 F31A(0.2) F35A(0.2) F34A(0.2) F33A(0.2) F32A(0.2) F14A(0.8) F13A(0.8)
 F12A(0.8) C35A(0.2) C31A(0.2) C32A(0.2) C33A(0.2) C34A(0.2) F10A(0.8)
 F11A(0.8) C10A(0.8) C11A(0.8) C12A(0.8) C13A(0.8) C14A(0.8) N4S(0.5) C5S(0.5)
 C6S(0.5) H6SA(0.5) H6SB(0.5) H6SC(0.5)
4.a Aromatic/amide H refined with riding coordinates:
 C35B(H35B), C31B(H31B), C11B(H11B), C12B(H12B), C13B(H13B), C14B(H14B),
 C10B(H10B), C40(H40), C36(H36), C34B(H34B), C41(H41), C37(H37), C38(H38),
 C7(H7), C43(H43), C45(H45), C32B(H32B), C44(H44), C33B(H33B), C6(H6), C3(H3),
 C5(H5), C4(H4)
4.b Fitted hexagon refined as free rotating group:
 C11B(C12B,C13B,C14B,C9,C10B), C35A(C30,C31A,C32A,C33A,C34A)
4.c Idealised Me refined as rotating group:
 C3S(H3SA,H3SB,H3SC), C6S(H6SA,H6SB,H6SC)
;
_olex2_submission_special_instructions 'No special instructions were received'

loop_
_space_group_symop_operation_xyz
'x, y, z'
'-x, -y, -z'

loop_
_atom_site_label
_atom_site_type_symbol
_atom_site_fract_x
_atom_site_fract_y
_atom_site_fract_z
_atom_site_U_iso_or_equiv
_atom_site_adp_type
_atom_site_occupancy
_atom_site_site_symmetry_order
_atom_site_calc_flag
_atom_site_refinement_flags_posn
_atom_site_refinement_flags_adp
_atom_site_refinement_flags_occupancy
_atom_site_disorder_assembly
_atom_site_disorder_group
Eu1 Eu 0.50730(3) 0.39695(3) 0.14221(3) 0.02243(15) Uani 1 1 d . . . . .
Zn1 Zn 0.42291(7) 0.23373(7) 0.41346(7) 0.0289(2) Uani 1 1 d . . . . .
O1 O 0.6079(4) 0.2517(4) 0.2609(4) 0.0375(14) Uani 1 1 d . . . . .
O10 O 0.6096(4) 0.5019(4) 0.1707(4) 0.0342(14) Uani 1 1 d . . . . .
F21 F 0.3172(4) 0.5953(4) 0.2654(4) 0.0572(15) Uani 1 1 d . . . . .
O9 O 0.5369(4) 0.5781(4) 0.0205(4) 0.0300(13) Uani 1 1 d . . . . .
O5 O 0.4460(4) 0.3918(4) 0.3007(4) 0.0289(13) Uani 1 1 d . . . . .
O7 O 0.3531(4) 0.5198(4) 0.1039(4) 0.0360(14) Uani 1 1 d . . . . .
F17 F 0.6438(5) 0.4673(5) 0.4132(5) 0.0612(16) Uani 1 1 d . . . . .
O6 O 0.4766(5) 0.3501(5) 0.4610(4) 0.0418(15) Uani 1 1 d . . . . .
O8 O 0.3417(4) 0.6354(4) -0.0597(4) 0.0383(15) Uani 1 1 d . . . . .
F18 F 0.6689(5) 0.6635(5) 0.3579(5) 0.0695(18) Uani 1 1 d . . . . .
F24 F 0.1349(4) 0.5417(4) 0.1353(4) 0.0514(14) Uani 1 1 d . . . . .
F28 F 0.3139(5) 0.8180(4) -0.0260(5) 0.0717(19) Uani 1 1 d . . . . .
O4 O 0.3599(4) 0.1740(4) 0.3338(4) 0.0373(14) Uani 1 1 d . . . . .
F25 F -0.0070(4) 0.6694(5) 0.1856(5) 0.0717(19) Uani 1 1 d . . . . .
F19 F 0.5175(6) 0.8290(5) 0.2554(5) 0.082(2) Uani 1 1 d . . . . .
O3 O 0.3952(5) 0.2859(5) 0.1795(4) 0.0395(15) Uani 1 1 d . . . . .
O2 O 0.5653(4) 0.1583(4) 0.4193(4) 0.0338(14) Uani 1 1 d . . . . .
F27 F 0.1691(5) 0.9457(5) 0.0211(5) 0.082(2) Uani 1 1 d . . . . .
N1 N 0.3961(5) 0.1308(5) 0.5610(5) 0.0291(15) Uani 1 1 d . . . . .
F20 F 0.3419(5) 0.7942(5) 0.2083(5) 0.077(2) Uani 1 1 d . . . . .
F26 F 0.0087(5) 0.8725(5) 0.1279(5) 0.078(2) Uani 1 1 d . . . . .
N2 N 0.2720(5) 0.3064(6) 0.4309(5) 0.0339(17) Uani 1 1 d . . . . .
C29 C 0.5880(6) 0.5815(6) 0.0880(6) 0.0304(19) Uani 1 1 d . . . . .
C15 C 0.4680(6) 0.4150(7) 0.3702(6) 0.033(2) Uani 1 1 d . . . . .
C16 C 0.4807(7) 0.5252(7) 0.3404(6) 0.036(2) Uani 1 1 d . . . . .
C35B C 0.5624(11) 0.7803(9) 0.0004(12) 0.0428(19) Uani 0.8 1 d . . P A 2
H35B H 0.5076 0.7829 -0.0383 0.051 Uiso 0.8 1 calc R U P A 2
C2 C 0.7311(6) 0.1115(6) 0.3704(6) 0.0317(19) Uani 1 1 d . . . . .
C39 C 0.2702(7) 0.1013(7) 0.6918(7) 0.040(2) Uani 1 1 d . . . . .
C31B C 0.6949(10) 0.6812(11) 0.1277(10) 0.042(3) Uani 0.8 1 d . . P A 2
H31B H 0.7304 0.6160 0.1771 0.050 Uiso 0.8 1 calc R U P A 2
C17 C 0.5673(7) 0.5467(7) 0.3637(6) 0.038(2) Uani 1 1 d . . . . .
C1 C 0.6287(6) 0.1789(7) 0.3481(6) 0.0313(19) Uani 1 1 d . . . . .
C21 C 0.4064(8) 0.6115(8) 0.2878(7) 0.042(2) Uani 1 1 d . . . . .
C23 C 0.2293(6) 0.6747(7) 0.0524(6) 0.035(2) Uani 1 1 d . . . . .
C47 C 0.3032(6) 0.1596(6) 0.5941(6) 0.0305(19) Uani 1 1 d . . . . .
C11B C 0.112(3) 0.236(7) 0.103(4) 0.044(4) Uani 0.2 1 d G . P B 2
H11B H 0.0574 0.2884 0.0627 0.053 Uiso 0.2 1 calc R U P B 2
C12B C 0.116(5) 0.131(8) 0.129(7) 0.049(4) Uani 0.2 1 d G . P B 2
H12B H 0.0636 0.1107 0.1061 0.058 Uiso 0.2 1 calc R U P B 2
C13B C 0.196(6) 0.055(5) 0.189(9) 0.047(4) Uani 0.2 1 d G . P B 2
H13B H 0.1982 -0.0172 0.2067 0.056 Uiso 0.2 1 calc R U P B 2
C14B C 0.272(4) 0.0843(14) 0.223(5) 0.032(3) Uani 0.2 1 d G . P B 2
H14B H 0.3265 0.0324 0.2637 0.038 Uiso 0.2 1 calc R U P B 2
C9 C 0.2682(6) 0.1898(7) 0.1971(6) 0.0310(19) Uani 1 1 d G . . . .
C10B C 0.188(2) 0.266(3) 0.137(3) 0.039(3) Uani 0.2 1 d G . P B 2
H10B H 0.1858 0.3380 0.1198 0.046 Uiso 0.2 1 calc R U P B 2
C42 C 0.1399(7) 0.2841(7) 0.5535(7) 0.040(2) Uani 1 1 d . . . . .
C22 C 0.3154(6) 0.6023(7) 0.0306(6) 0.034(2) Uani 1 1 d . . . . .
C40 C 0.1723(7) 0.1368(8) 0.7193(7) 0.047(2) Uani 1 1 d . . . . .
H40 H 0.1504 0.0987 0.7855 0.056 Uiso 1 1 calc R U . . .
C36 C 0.4568(6) 0.0464(6) 0.6226(6) 0.0309(19) Uani 1 1 d . . . . .
H36 H 0.5211 0.0258 0.5995 0.037 Uiso 1 1 calc R U . . .
C46 C 0.2361(6) 0.2515(6) 0.5239(6) 0.0304(19) Uani 1 1 d . . . . .
C34B C 0.5884(13) 0.8740(10) -0.0116(14) 0.0428(19) Uani 0.8 1 d . . P A 2
H34B H 0.5523 0.9403 -0.0587 0.051 Uiso 0.8 1 calc R U P A 2
C24 C 0.1466(7) 0.6405(8) 0.1078(6) 0.040(2) Uani 1 1 d . . . . .
C41 C 0.1092(7) 0.2234(8) 0.6540(7) 0.048(3) Uani 1 1 d . . . . .
H41 H 0.0438 0.2444 0.6748 0.058 Uiso 1 1 calc R U . . .
C8 C 0.3470(6) 0.2191(6) 0.2395(6) 0.0309(19) Uani 1 1 d . . . . .
C37 C 0.4312(7) -0.0149(7) 0.7210(6) 0.037(2) Uani 1 1 d . . . . .
H37 H 0.4776 -0.0761 0.7634 0.045 Uiso 1 1 calc R U . . .
C38 C 0.3407(7) 0.0125(7) 0.7560(6) 0.042(2) Uani 1 1 d . . . . .
H38 H 0.3243 -0.0280 0.8238 0.050 Uiso 1 1 calc R U . . .
C7 C 0.7552(7) 0.0253(8) 0.4645(8) 0.0510(18) Uani 1 1 d . . . . .
H7 H 0.7052 0.0098 0.5146 0.061 Uiso 1 1 calc R U . C 2
C43 C 0.0788(7) 0.3741(7) 0.4819(8) 0.049(2) Uani 1 1 d . . . . .
H43 H 0.0121 0.3970 0.4989 0.059 Uiso 1 1 calc R U . . .
C19 C 0.5062(9) 0.7302(8) 0.2834(8) 0.055(3) Uani 1 1 d . . . . .
C28 C 0.2322(7) 0.7787(7) 0.0242(7) 0.049(3) Uani 1 1 d . . . . .
C45 C 0.2127(7) 0.3906(8) 0.3668(7) 0.047(2) Uani 1 1 d . . . . .
H45 H 0.2376 0.4282 0.3018 0.056 Uiso 1 1 calc R U . . .
C18 C 0.5813(8) 0.6460(8) 0.3364(7) 0.048(3) Uani 1 1 d . . . . .
C20 C 0.4168(8) 0.7129(8) 0.2584(7) 0.050(3) Uani 1 1 d . . . . .
C32B C 0.7211(12) 0.7733(11) 0.1144(9) 0.0428(19) Uani 0.8 1 d . . P A 2
H32B H 0.7763 0.7715 0.1522 0.051 Uiso 0.8 1 calc R U P A 2
C27 C 0.1614(8) 0.8455(8) 0.0490(7) 0.054(3) Uani 1 1 d . . . . .
C44 C 0.1126(8) 0.4297(8) 0.3888(8) 0.057(3) Uani 1 1 d . . . . .
H44 H 0.0715 0.4916 0.3404 0.068 Uiso 1 1 calc R U . . .
C33B C 0.6673(14) 0.8679(10) 0.0463(12) 0.055(4) Uani 0.8 1 d . . P A 2
H33B H 0.6851 0.9311 0.0389 0.066 Uiso 0.8 1 calc R U P A 2
C25 C 0.0732(7) 0.7069(8) 0.1321(7) 0.046(2) Uani 1 1 d . . . . .
C26 C 0.0813(7) 0.8084(8) 0.1041(7) 0.052(3) Uani 1 1 d . . . . .
C6 C 0.8518(7) -0.0381(8) 0.4855(8) 0.0510(18) Uani 1 1 d . . . . .
H6 H 0.8679 -0.0962 0.5498 0.061 Uiso 1 1 calc R U . D 2
C2S C 0.8015(11) 0.2777(11) 0.5887(11) 0.082(4) Uani 1 1 d . . . . .
N1S N 0.8502(9) 0.3110(11) 0.6229(11) 0.110(5) Uani 1 1 d . . . . .
C3 C 0.8037(7) 0.1326(8) 0.2963(8) 0.056(3) Uani 1 1 d . . . . .
H3 H 0.7871 0.1901 0.2318 0.067 Uiso 1 1 calc R U . E 2
C5 C 0.9231(8) -0.0157(10) 0.4126(10) 0.074(4) Uani 1 1 d . . . . .
H5 H 0.9891 -0.0584 0.4270 0.089 Uiso 1 1 calc R U . F 2
C4 C 0.9002(9) 0.0703(11) 0.3159(11) 0.082(4) Uani 1 1 d . . . . .
H4 H 0.9500 0.0850 0.2655 0.099 Uiso 1 1 calc R U . G 2
C3S C 0.7424(13) 0.2330(11) 0.5440(12) 0.116(6) Uani 1 1 d . . . . .
H3SA H 0.7794 0.2244 0.4880 0.174 Uiso 1 1 calc R U . . .
H3SB H 0.6768 0.2803 0.5190 0.174 Uiso 1 1 calc R U . . .
H3SC H 0.7317 0.1643 0.5953 0.174 Uiso 1 1 calc R U . . .
F31A F 0.756(2) 0.599(3) 0.179(3) 0.075(7) Uani 0.2 1 d . . P A 1
F35A F 0.480(2) 0.781(2) -0.048(2) 0.061(6) Uani 0.2 1 d . U P A 1
F34A F 0.523(2) 0.964(2) -0.077(2) 0.061(6) Uani 0.2 1 d . U P A 1
F33A F 0.683(2) 0.963(2) 0.023(2) 0.055(4) Uani 0.2 1 d . . P A 1
F32A F 0.803(2) 0.777(3) 0.149(3) 0.075(7) Uani 0.2 1 d . . P A 1
F14A F 0.3188(5) 0.0098(5) 0.2993(5) 0.0477(17) Uani 0.8 1 d . . P B 1
F13A F 0.1689(5) -0.0362(5) 0.2264(5) 0.057(2) Uani 0.8 1 d . . P B 1
F12A F 0.0384(5) 0.1197(6) 0.0813(5) 0.060(2) Uani 0.8 1 d . . P B 1
C35A C 0.552(3) 0.7718(16) 0.005(4) 0.0428(19) Uani 0.2 1 d G . P A 1
C30 C 0.6172(7) 0.6818(7) 0.0700(6) 0.036(2) Uani 1 1 d G . . . .
C31A C 0.702(2) 0.690(3) 0.112(3) 0.042(3) Uani 0.2 1 d G . P A 1
C32A C 0.722(4) 0.789(4) 0.088(4) 0.0428(19) Uani 0.2 1 d G . P A 1
C33A C 0.657(5) 0.879(2) 0.023(4) 0.055(4) Uani 0.2 1 d G . P A 1
C34A C 0.572(5) 0.8705(8) -0.019(5) 0.0428(19) Uani 0.2 1 d G . P A 1
F10A F 0.2072(5) 0.3704(5) 0.0842(5) 0.0489(17) Uani 0.8 1 d . . P B 1
F11A F 0.0589(6) 0.3232(5) 0.0108(6) 0.066(2) Uani 0.8 1 d . . P B 1
C10A C 0.2035(9) 0.2681(11) 0.1181(9) 0.039(3) Uani 0.8 1 d . . P B 1
C11A C 0.1271(9) 0.2444(16) 0.0784(9) 0.044(4) Uani 0.8 1 d . . P B 1
C12A C 0.1146(16) 0.144(2) 0.1165(19) 0.049(4) Uani 0.8 1 d . . P B 1
C13A C 0.1765(14) 0.0634(15) 0.194(2) 0.047(4) Uani 0.8 1 d . . P B 1
C14A C 0.2508(10) 0.0896(9) 0.2318(13) 0.032(3) Uani 0.8 1 d . . P B 1
N4S N 0.0172(16) 0.2849(17) 0.2791(15) 0.070(6) Uani 0.5 1 d . . P . .
C5S C -0.050(2) 0.338(2) 0.241(3) 0.093(7) Uani 0.5 1 d . . P . .
C6S C -0.1189(18) 0.4056(19) 0.173(2) 0.093(7) Uani 0.5 1 d . . P . .
H6SA H -0.0873 0.4369 0.1079 0.139 Uiso 0.5 1 calc R U P . .
H6SB H -0.1502 0.4609 0.1934 0.139 Uiso 0.5 1 calc R U P . .
H6SC H -0.1710 0.3697 0.1681 0.139 Uiso 0.5 1 calc R U P . .

loop_
_atom_site_aniso_label
_atom_site_aniso_U_11
_atom_site_aniso_U_22
_atom_site_aniso_U_33
_atom_site_aniso_U_23
_atom_site_aniso_U_13
_atom_site_aniso_U_12
Eu1 0.0275(2) 0.0258(2) 0.0139(2) -0.00858(16) 0.00496(15) -0.00659(16)
Zn1 0.0312(6) 0.0339(6) 0.0208(5) -0.0107(4) 0.0053(4) -0.0094(4)
O1 0.043(4) 0.041(4) 0.021(3) -0.009(3) 0.011(3) -0.004(3)
O10 0.042(4) 0.043(4) 0.018(3) -0.012(3) 0.000(3) -0.013(3)
F21 0.057(4) 0.049(4) 0.069(4) -0.030(3) -0.007(3) -0.004(3)
O9 0.033(3) 0.044(4) 0.018(3) -0.014(3) 0.000(2) -0.018(3)
O5 0.039(3) 0.041(3) 0.017(3) -0.019(3) 0.010(2) -0.017(3)
O7 0.046(4) 0.030(3) 0.024(3) -0.008(3) 0.007(3) -0.002(3)
F17 0.065(4) 0.061(4) 0.066(4) -0.031(3) -0.005(3) -0.020(3)
O6 0.056(4) 0.048(4) 0.027(3) -0.018(3) 0.008(3) -0.023(3)
O8 0.037(3) 0.047(4) 0.021(3) -0.011(3) 0.011(3) -0.004(3)
F18 0.080(5) 0.080(5) 0.077(4) -0.049(4) 0.010(4) -0.044(4)
F24 0.047(3) 0.056(4) 0.049(3) -0.020(3) 0.014(3) -0.015(3)
F28 0.072(4) 0.050(4) 0.074(4) -0.014(3) 0.034(4) -0.012(3)
O4 0.046(4) 0.042(4) 0.025(3) -0.011(3) 0.002(3) -0.021(3)
F25 0.044(4) 0.106(5) 0.060(4) -0.037(4) 0.023(3) -0.011(3)
F19 0.121(6) 0.052(4) 0.087(5) -0.034(4) 0.014(4) -0.042(4)
O3 0.053(4) 0.048(4) 0.027(3) -0.017(3) 0.007(3) -0.031(3)
O2 0.037(3) 0.039(4) 0.024(3) -0.011(3) 0.006(3) -0.011(3)
F27 0.100(5) 0.039(4) 0.087(5) -0.018(3) 0.029(4) 0.000(3)
N1 0.033(4) 0.037(4) 0.023(4) -0.017(3) 0.005(3) -0.009(3)
F20 0.093(5) 0.044(4) 0.086(5) -0.025(3) -0.008(4) -0.003(3)
F26 0.070(4) 0.082(5) 0.068(4) -0.039(4) 0.019(4) 0.019(4)
N2 0.028(4) 0.041(4) 0.035(4) -0.018(3) 0.008(3) -0.011(3)
C29 0.033(5) 0.037(5) 0.027(5) -0.018(4) 0.006(4) -0.011(4)
C15 0.033(5) 0.046(5) 0.029(5) -0.023(4) 0.015(4) -0.016(4)
C16 0.062(6) 0.038(5) 0.020(4) -0.020(4) 0.014(4) -0.024(5)
C35B 0.051(4) 0.054(4) 0.041(4) -0.032(3) 0.013(3) -0.026(3)
C2 0.037(5) 0.036(5) 0.025(4) -0.016(4) -0.001(4) -0.008(4)
C39 0.053(6) 0.044(6) 0.031(5) -0.020(4) 0.012(4) -0.022(5)
C31B 0.038(6) 0.053(7) 0.041(7) -0.022(5) 0.007(5) -0.022(5)
C17 0.051(6) 0.039(6) 0.027(5) -0.017(4) 0.004(4) -0.009(4)
C1 0.033(5) 0.046(5) 0.019(4) -0.016(4) 0.001(4) -0.012(4)
C21 0.054(6) 0.048(6) 0.039(5) -0.030(5) 0.010(5) -0.021(5)
C23 0.029(5) 0.039(5) 0.025(4) -0.009(4) 0.008(4) 0.002(4)
C47 0.040(5) 0.033(5) 0.027(4) -0.019(4) 0.010(4) -0.014(4)
C11B 0.038(6) 0.062(8) 0.032(8) -0.023(8) 0.004(6) -0.007(6)
C12B 0.047(6) 0.068(11) 0.045(9) -0.029(8) 0.002(5) -0.031(6)
C13B 0.043(11) 0.061(8) 0.044(6) -0.024(6) 0.008(8) -0.024(8)
C14B 0.026(7) 0.040(6) 0.035(6) -0.019(4) 0.007(6) -0.013(4)
C9 0.027(5) 0.044(5) 0.025(4) -0.017(4) 0.007(4) -0.011(4)
C10B 0.038(6) 0.057(7) 0.035(7) -0.031(5) 0.013(5) -0.015(5)
C42 0.048(6) 0.043(6) 0.038(5) -0.024(5) 0.016(4) -0.019(4)
C22 0.032(5) 0.045(6) 0.021(4) -0.011(4) 0.005(4) -0.009(4)
C40 0.055(6) 0.052(6) 0.032(5) -0.019(5) 0.021(5) -0.014(5)
C36 0.031(5) 0.038(5) 0.027(4) -0.017(4) 0.001(4) -0.007(4)
C46 0.035(5) 0.033(5) 0.028(5) -0.016(4) 0.009(4) -0.012(4)
C34B 0.051(4) 0.054(4) 0.041(4) -0.032(3) 0.013(3) -0.026(3)
C24 0.039(5) 0.053(6) 0.023(5) -0.016(4) 0.010(4) -0.005(4)
C41 0.034(5) 0.066(7) 0.050(6) -0.034(5) 0.020(5) -0.009(5)
C8 0.033(5) 0.031(5) 0.031(5) -0.015(4) 0.007(4) -0.008(4)
C37 0.038(5) 0.044(6) 0.028(5) -0.017(4) -0.004(4) 0.000(4)
C38 0.065(7) 0.038(6) 0.020(4) -0.008(4) 0.007(4) -0.019(5)
C7 0.042(4) 0.053(5) 0.058(5) -0.027(4) -0.011(4) -0.001(3)
C43 0.038(6) 0.047(6) 0.059(7) -0.023(5) 0.010(5) -0.009(5)
C19 0.091(9) 0.042(7) 0.050(6) -0.031(5) 0.032(6) -0.033(6)
C28 0.046(6) 0.041(6) 0.039(6) -0.006(4) 0.026(5) 0.001(4)
C45 0.040(6) 0.053(7) 0.041(6) -0.015(5) 0.003(5) -0.010(5)
C18 0.069(7) 0.052(7) 0.047(6) -0.035(5) 0.011(5) -0.036(6)
C20 0.070(7) 0.037(6) 0.045(6) -0.020(5) 0.002(5) -0.014(5)
C32B 0.051(4) 0.054(4) 0.041(4) -0.032(3) 0.013(3) -0.026(3)
C27 0.066(7) 0.043(7) 0.040(6) -0.012(5) 0.019(5) -0.004(5)
C44 0.048(6) 0.051(7) 0.053(7) -0.010(5) 0.008(5) -0.007(5)
C33B 0.083(8) 0.050(7) 0.059(9) -0.040(6) 0.026(7) -0.040(7)
C25 0.036(5) 0.061(7) 0.035(5) -0.019(5) 0.019(4) -0.007(5)
C26 0.045(6) 0.056(7) 0.035(5) -0.014(5) 0.008(5) 0.019(5)
C6 0.042(4) 0.053(5) 0.058(5) -0.027(4) -0.011(4) -0.001(3)
C2S 0.079(10) 0.075(10) 0.091(11) -0.038(8) 0.009(8) -0.012(7)
N1S 0.072(8) 0.156(13) 0.152(13) -0.105(11) 0.021(8) -0.042(8)
C3 0.036(6) 0.061(7) 0.061(7) -0.021(6) 0.011(5) -0.006(5)
C5 0.036(6) 0.083(9) 0.105(11) -0.050(8) -0.018(7) 0.011(6)
C4 0.043(7) 0.101(11) 0.096(11) -0.042(9) 0.018(7) -0.011(7)
C3S 0.162(16) 0.073(11) 0.117(13) -0.037(9) -0.052(12) -0.026(10)
F31A 0.055(14) 0.090(18) 0.12(2) -0.072(16) -0.017(14) -0.023(13)
F35A 0.089(16) 0.047(13) 0.046(12) -0.019(10) -0.021(11) -0.008(11)
F34A 0.089(16) 0.047(13) 0.046(12) -0.019(10) -0.021(11) -0.008(11)
F33A 0.083(8) 0.050(7) 0.059(9) -0.040(6) 0.026(7) -0.040(7)
F32A 0.055(14) 0.090(18) 0.12(2) -0.072(16) -0.017(14) -0.023(13)
F14A 0.055(4) 0.028(4) 0.052(4) -0.004(3) -0.020(3) -0.014(3)
F13A 0.076(5) 0.047(4) 0.055(5) -0.014(3) -0.016(4) -0.037(4)
F12A 0.055(5) 0.078(5) 0.056(5) -0.028(4) -0.022(4) -0.026(4)
C35A 0.051(4) 0.054(4) 0.041(4) -0.032(3) 0.013(3) -0.026(3)
C30 0.045(5) 0.048(6) 0.026(5) -0.022(4) 0.013(4) -0.024(4)
C31A 0.038(6) 0.053(7) 0.041(7) -0.022(5) 0.007(5) -0.022(5)
C32A 0.051(4) 0.054(4) 0.041(4) -0.032(3) 0.013(3) -0.026(3)
C33A 0.083(8) 0.050(7) 0.059(9) -0.040(6) 0.026(7) -0.040(7)
C34A 0.051(4) 0.054(4) 0.041(4) -0.032(3) 0.013(3) -0.026(3)
F10A 0.059(5) 0.034(4) 0.049(4) -0.012(3) -0.018(3) -0.010(3)
F11A 0.065(5) 0.051(5) 0.068(5) -0.015(4) -0.039(4) 0.000(4)
C10A 0.038(6) 0.057(7) 0.035(7) -0.031(5) 0.013(5) -0.015(5)
C11A 0.038(6) 0.062(8) 0.032(8) -0.023(8) 0.004(6) -0.007(6)
C12A 0.047(6) 0.068(11) 0.045(9) -0.029(8) 0.002(5) -0.031(6)
C13A 0.043(11) 0.061(8) 0.044(6) -0.024(6) 0.008(8) -0.024(8)
C14A 0.026(7) 0.040(6) 0.035(6) -0.019(4) 0.007(6) -0.013(4)
N4S 0.073(14) 0.084(16) 0.078(15) -0.055(13) 0.007(11) -0.025(12)
C5S 0.058(13) 0.057(13) 0.16(2) -0.050(14) -0.006(13) 0.005(8)
C6S 0.058(13) 0.057(13) 0.16(2) -0.050(14) -0.006(13) 0.005(8)

loop_
_atom_type_symbol
_atom_type_description
_atom_type_scat_dispersion_real
_atom_type_scat_dispersion_imag
_atom_type_scat_source
C C 0.0033 0.0016 'International Tables Vol C Tables 4.2.6.8 and 6.1.1.4'
H H 0.0000 0.0000 'International Tables Vol C Tables 4.2.6.8 and 6.1.1.4'
Eu Eu -0.1578 3.6682 'International Tables Vol C Tables 4.2.6.8 and 6.1.1.4'
F F 0.0171 0.0103 'International Tables Vol C Tables 4.2.6.8 and 6.1.1.4'
N N 0.0061 0.0033 'International Tables Vol C Tables 4.2.6.8 and 6.1.1.4'
O O 0.0106 0.0060 'International Tables Vol C Tables 4.2.6.8 and 6.1.1.4'
Zn Zn 0.2839 1.4301 'International Tables Vol C Tables 4.2.6.8 and 6.1.1.4'

loop_
_geom_angle_atom_site_label_1
_geom_angle_atom_site_label_2
_geom_angle_atom_site_label_3
_geom_angle
_geom_angle_site_symmetry_1
_geom_angle_site_symmetry_3
_geom_angle_publ_flag
O1 Eu1 O10 87.5(2) . . ?
O1 Eu1 O9 126.33(19) . 2_665 ?
O1 Eu1 O9 133.29(19) . . ?
O1 Eu1 O5 75.60(18) . . ?
O1 Eu1 O7 147.61(18) . . ?
O1 Eu1 O8 74.03(19) . 2_665 ?
O1 Eu1 O3 83.4(2) . . ?
O10 Eu1 O9 52.31(17) . . ?
O9 Eu1 O10 123.36(17) 2_665 . ?
O9 Eu1 O9 73.77(19) 2_665 . ?
O9 Eu1 O5 146.09(18) 2_665 . ?
O9 Eu1 O8 71.53(19) 2_665 2_665 ?
O5 Eu1 O10 78.10(17) . . ?
O5 Eu1 O9 111.75(17) . . ?
O7 Eu1 O10 97.3(2) . . ?
O7 Eu1 O9 70.12(18) . . ?
O7 Eu1 O9 77.02(19) . 2_665 ?
O7 Eu1 O5 74.13(19) . . ?
O7 Eu1 O8 138.34(18) . 2_665 ?
O8 Eu1 O10 78.7(2) 2_665 . ?
O8 Eu1 O9 75.29(18) 2_665 . ?
O8 Eu1 O5 142.2(2) 2_665 . ?
O3 Eu1 O10 157.26(18) . . ?
O3 Eu1 O9 78.34(18) . 2_665 ?
O3 Eu1 O9 142.78(19) . . ?
O3 Eu1 O5 79.47(18) . . ?
O3 Eu1 O7 80.1(2) . . ?
O3 Eu1 O8 118.3(2) . 2_665 ?
O5 Zn1 O6 58.05(19) . . ?
O4 Zn1 O5 105.5(2) . . ?
O4 Zn1 O6 162.4(2) . . ?
O4 Zn1 N1 100.9(2) . . ?
O4 Zn1 N2 87.4(3) . . ?
O2 Zn1 O5 96.8(2) . . ?
O2 Zn1 O6 90.7(2) . . ?
O2 Zn1 O4 98.0(2) . . ?
O2 Zn1 N1 93.0(2) . . ?
O2 Zn1 N2 171.5(2) . . ?
N1 Zn1 O5 150.2(2) . . ?
N1 Zn1 O6 93.9(2) . . ?
N1 Zn1 N2 79.4(3) . . ?
N2 Zn1 O5 88.0(2) . . ?
N2 Zn1 O6 85.9(2) . . ?
C1 O1 Eu1 153.9(5) . . ?
C29 O10 Eu1 96.3(5) . . ?
Eu1 O9 Eu1 106.23(19) 2_665 . ?
C29 O9 Eu1 157.7(5) . 2_665 ?
C29 O9 Eu1 90.8(4) . . ?
Zn1 O5 Eu1 113.8(2) . . ?
C15 O5 Eu1 140.4(5) . . ?
C15 O5 Zn1 91.8(5) . . ?
C22 O7 Eu1 136.4(5) . . ?
C15 O6 Zn1 87.5(5) . . ?
C22 O8 Eu1 134.8(5) . 2_665 ?
C8 O4 Zn1 123.7(5) . . ?
C8 O3 Eu1 153.0(5) . . ?
C1 O2 Zn1 127.3(5) . . ?
C47 N1 Zn1 113.6(5) . . ?
C36 N1 Zn1 127.9(5) . . ?
C36 N1 C47 118.5(7) . . ?
C46 N2 Zn1 111.8(6) . . ?
C45 N2 Zn1 129.9(6) . . ?
C45 N2 C46 118.3(7) . . ?
O10 C29 O9 120.1(7) . . ?
O10 C29 C30 120.2(7) . . ?
O9 C29 C30 119.6(7) . . ?
O5 C15 C16 118.1(7) . . ?
O6 C15 O5 122.4(8) . . ?
O6 C15 C16 119.5(7) . . ?
C17 C16 C15 122.1(9) . . ?
C17 C16 C21 115.7(8) . . ?
C21 C16 C15 122.3(8) . . ?
C34B C35B H35B 119.8 . . ?
C34B C35B C30 120.4(11) . . ?
C30 C35B H35B 119.8 . . ?
C7 C2 C1 120.7(8) . . ?
C3 C2 C1 119.8(8) . . ?
C3 C2 C7 119.5(9) . . ?
C47 C39 C40 118.7(9) . . ?
C47 C39 C38 116.0(8) . . ?
C38 C39 C40 125.3(8) . . ?
C32B C31B H31B 119.4 . . ?
C32B C31B C30 121.1(12) . . ?
C30 C31B H31B 119.4 . . ?
F17 C17 C16 119.4(8) . . ?
F17 C17 C18 117.3(9) . . ?
C18 C17 C16 123.3(9) . . ?
O1 C1 O2 123.4(8) . . ?
O1 C1 C2 118.9(7) . . ?
O2 C1 C2 117.6(7) . . ?
F21 C21 C16 118.5(8) . . ?
F21 C21 C20 118.1(9) . . ?
C20 C21 C16 123.4(9) . . ?
C24 C23 C22 123.1(8) . . ?
C28 C23 C22 121.6(7) . . ?
C28 C23 C24 115.1(8) . . ?
N1 C47 C39 122.7(8) . . ?
N1 C47 C46 117.6(7) . . ?
C39 C47 C46 119.6(7) . . ?
C12B C11B H11B 120.0 . . ?
C12B C11B C10B 120.0 . . ?
C10B C11B H11B 120.0 . . ?
C11B C12B H12B 120.0 . . ?
C13B C12B C11B 120.0 . . ?
C13B C12B H12B 120.0 . . ?
C12B C13B H13B 120.0 . . ?
C12B C13B C14B 120.0 . . ?
C14B C13B H13B 120.0 . . ?
C13B C14B H14B 120.0 . . ?
C13B C14B C9 120.0 . . ?
C9 C14B H14B 120.0 . . ?
C14B C9 C10B 120.0 . . ?
C14B C9 C8 119(2) . . ?
C10B C9 C8 121(2) . . ?
C10A C9 C8 119.8(9) . . ?
C14A C9 C8 124.6(10) . . ?
C14A C9 C10A 115.6(10) . . ?
C11B C10B H10B 120.0 . . ?
C9 C10B C11B 120.0 . . ?
C9 C10B H10B 120.0 . . ?
C46 C42 C41 118.8(9) . . ?
C43 C42 C46 117.2(8) . . ?
C43 C42 C41 124.0(8) . . ?
O7 C22 O8 128.0(8) . . ?
O7 C22 C23 116.5(7) . . ?
O8 C22 C23 115.5(7) . . ?
C39 C40 H40 119.0 . . ?
C41 C40 C39 122.0(8) . . ?
C41 C40 H40 119.0 . . ?
N1 C36 H36 118.7 . . ?
N1 C36 C37 122.7(8) . . ?
C37 C36 H36 118.7 . . ?
N2 C46 C47 117.5(7) . . ?
N2 C46 C42 122.4(8) . . ?
C42 C46 C47 120.0(7) . . ?
C35B C34B H34B 120.7 . . ?
C33B C34B C35B 118.5(12) . . ?
C33B C34B H34B 120.7 . . ?
F24 C24 C23 119.6(8) . . ?
F24 C24 C25 118.9(8) . . ?
C25 C24 C23 121.5(9) . . ?
C42 C41 H41 119.6 . . ?
C40 C41 C42 120.8(8) . . ?
C40 C41 H41 119.6 . . ?
O4 C8 C9 116.8(7) . . ?
O3 C8 O4 125.0(8) . . ?
O3 C8 C9 118.2(7) . . ?
C36 C37 H37 120.0 . . ?
C38 C37 C36 120.0(8) . . ?
C38 C37 H37 120.0 . . ?
C39 C38 H38 120.0 . . ?
C37 C38 C39 120.0(8) . . ?
C37 C38 H38 120.0 . . ?
C2 C7 H7 119.7 . . ?
C6 C7 C2 120.7(10) . . ?
C6 C7 H7 119.7 . . ?
C42 C43 H43 119.3 . . ?
C44 C43 C42 121.4(9) . . ?
C44 C43 H43 119.3 . . ?
F19 C19 C18 121.2(10) . . ?
F19 C19 C20 119.4(11) . . ?
C18 C19 C20 119.4(9) . . ?
F28 C28 C23 119.4(8) . . ?
F28 C28 C27 116.0(9) . . ?
C27 C28 C23 124.5(8) . . ?
N2 C45 H45 118.1 . . ?
N2 C45 C44 123.8(9) . . ?
C44 C45 H45 118.1 . . ?
F18 C18 C17 121.2(10) . . ?
F18 C18 C19 119.1(9) . . ?
C17 C18 C19 119.6(9) . . ?
F20 C20 C21 121.2(10) . . ?
F20 C20 C19 120.2(9) . . ?
C21 C20 C19 118.6(10) . . ?
C31B C32B H32B 120.1 . . ?
C33B C32B C31B 119.7(12) . . ?
C33B C32B H32B 120.1 . . ?
F27 C27 C28 121.9(9) . . ?
F27 C27 C26 119.6(9) . . ?
C26 C27 C28 118.4(10) . . ?
C43 C44 C45 116.8(10) . . ?
C43 C44 H44 121.6 . . ?
C45 C44 H44 121.6 . . ?
C34B C33B H33B 119.0 . . ?
C32B C33B C34B 122.0(11) . . ?
C32B C33B H33B 119.0 . . ?
F25 C25 C24 118.9(9) . . ?
F25 C25 C26 120.3(8) . . ?
C26 C25 C24 120.8(8) . . ?
F26 C26 C27 120.2(10) . . ?
F26 C26 C25 120.1(9) . . ?
C27 C26 C25 119.7(9) . . ?
C7 C6 H6 120.3 . . ?
C5 C6 C7 119.3(10) . . ?
C5 C6 H6 120.3 . . ?
N1S C2S C3S 178.0(16) . . ?
C2 C3 H3 119.7 . . ?
C4 C3 C2 120.6(10) . . ?
C4 C3 H3 119.7 . . ?
C6 C5 H5 119.4 . . ?
C6 C5 C4 121.2(10) . . ?
C4 C5 H5 119.4 . . ?
C3 C4 C5 118.7(11) . . ?
C3 C4 H4 120.6 . . ?
C5 C4 H4 120.6 . . ?
C2S C3S H3SA 109.5 . . ?
C2S C3S H3SB 109.5 . . ?
C2S C3S H3SC 109.5 . . ?
H3SA C3S H3SB 109.5 . . ?
H3SA C3S H3SC 109.5 . . ?
H3SB C3S H3SC 109.5 . . ?
F35A C35A C30 130(3) . . ?
F35A C35A C34A 109(3) . . ?
C30 C35A C34A 120.0 . . ?
C35B C30 C29 121.5(9) . . ?
C31B C30 C29 120.1(10) . . ?
C31B C30 C35B 118.1(10) . . ?
C35A C30 C29 114.5(14) . . ?
C35A C30 C31A 120.0 . . ?
C31A C30 C29 125.5(14) . . ?
F31A C31A C30 115(2) . . ?
F31A C31A C32A 125(2) . . ?
C32A C31A C30 120.0 . . ?
C31A C32A F32A 109(3) . . ?
C33A C32A F32A 131(3) . . ?
C33A C32A C31A 120.0 . . ?
F33A C33A C32A 109(4) . . ?
F33A C33A C34A 131(4) . . ?
C32A C33A C34A 120.0 . . ?
F34A C34A C35A 131(4) . . ?
F34A C34A C33A 109(4) . . ?
C33A C34A C35A 120.0 . . ?
F10A C10A C9 120.9(12) . . ?
F10A C10A C11A 117.3(12) . . ?
C11A C10A C9 121.5(11) . . ?
F11A C11A C10A 119.6(15) . . ?
C12A C11A F11A 120.5(15) . . ?
C12A C11A C10A 119.5(12) . . ?
F12A C12A C13A 117.8(17) . . ?
C11A C12A F12A 120.4(18) . . ?
C11A C12A C13A 121.7(11) . . ?
F13A C13A C12A 121.9(16) . . ?
F13A C13A C14A 120.7(16) . . ?
C14A C13A C12A 117.4(11) . . ?
C9 C14A C13A 124.3(11) . . ?
F14A C14A C9 117.7(11) . . ?
F14A C14A C13A 117.5(12) . . ?
N4S C5S C6S 165(4) . . ?
C5S C6S H6SA 109.5 . . ?
C5S C6S H6SB 109.5 . . ?
C5S C6S H6SC 109.5 . . ?
H6SA C6S H6SB 109.5 . . ?
H6SA C6S H6SC 109.5 . . ?
H6SB C6S H6SC 109.5 . . ?

loop_
_geom_bond_atom_site_label_1
_geom_bond_atom_site_label_2
_geom_bond_distance
_geom_bond_site_symmetry_2
_geom_bond_publ_flag
Eu1 O1 2.284(6) . ?
Eu1 O10 2.429(5) . ?
Eu1 O9 2.535(5) . ?
Eu1 O9 2.368(5) 2_665 ?
Eu1 O5 2.407(5) . ?
Eu1 O7 2.355(6) . ?
Eu1 O8 2.374(5) 2_665 ?
Eu1 O3 2.299(5) . ?
Zn1 O5 2.225(5) . ?
Zn1 O6 2.339(6) . ?
Zn1 O4 2.049(6) . ?
Zn1 O2 1.991(6) . ?
Zn1 N1 2.086(6) . ?
Zn1 N2 2.146(7) . ?
O1 C1 1.256(9) . ?
O10 C29 1.254(9) . ?
F21 C21 1.360(10) . ?
O9 Eu1 2.368(5) 2_665 ?
O9 C29 1.274(9) . ?
O5 C15 1.281(9) . ?
O7 C22 1.240(9) . ?
F17 C17 1.338(10) . ?
O6 C15 1.248(10) . ?
O8 Eu1 2.374(5) 2_665 ?
O8 C22 1.256(9) . ?
F18 C18 1.344(11) . ?
F24 C24 1.342(10) . ?
F28 C28 1.366(10) . ?
O4 C8 1.258(9) . ?
F25 C25 1.356(10) . ?
F19 C19 1.340(10) . ?
O3 C8 1.251(9) . ?
O2 C1 1.279(9) . ?
F27 C27 1.344(11) . ?
N1 C47 1.366(10) . ?
N1 C36 1.301(10) . ?
F20 C20 1.338(11) . ?
F26 C26 1.345(10) . ?
N2 C46 1.363(10) . ?
N2 C45 1.304(11) . ?
C29 C30 1.487(11) . ?
C15 C16 1.499(11) . ?
C16 C17 1.370(12) . ?
C16 C21 1.378(13) . ?
C35B H35B 0.9500 . ?
C35B C34B 1.402(15) . ?
C35B C30 1.417(16) . ?
C2 C1 1.480(11) . ?
C2 C7 1.398(12) . ?
C2 C3 1.391(12) . ?
C39 C47 1.410(11) . ?
C39 C40 1.416(12) . ?
C39 C38 1.412(13) . ?
C31B H31B 0.9500 . ?
C31B C32B 1.376(15) . ?
C31B C30 1.392(15) . ?
C17 C18 1.361(12) . ?
C21 C20 1.368(13) . ?
C23 C22 1.514(11) . ?
C23 C24 1.381(11) . ?
C23 C28 1.380(12) . ?
C47 C46 1.440(11) . ?
C11B H11B 0.9500 . ?
C11B C12B 1.3900 . ?
C11B C10B 1.3900 . ?
C12B H12B 0.9500 . ?
C12B C13B 1.3900 . ?
C13B H13B 0.9500 . ?
C13B C14B 1.3900 . ?
C14B H14B 0.9500 . ?
C14B C9 1.3900 . ?
C9 C10B 1.3900 . ?
C9 C8 1.486(11) . ?
C9 C10A 1.403(15) . ?
C9 C14A 1.373(14) . ?
C10B H10B 0.9500 . ?
C42 C46 1.398(11) . ?
C42 C41 1.436(12) . ?
C42 C43 1.397(13) . ?
C40 H40 0.9500 . ?
C40 C41 1.352(13) . ?
C36 H36 0.9500 . ?
C36 C37 1.393(11) . ?
C34B H34B 0.9500 . ?
C34B C33B 1.376(17) . ?
C24 C25 1.377(12) . ?
C41 H41 0.9500 . ?
C37 H37 0.9500 . ?
C37 C38 1.345(12) . ?
C38 H38 0.9500 . ?
C7 H7 0.9500 . ?
C7 C6 1.395(13) . ?
C43 H43 0.9500 . ?
C43 C44 1.356(13) . ?
C19 C18 1.370(15) . ?
C19 C20 1.388(15) . ?
C28 C27 1.367(12) . ?
C45 H45 0.9500 . ?
C45 C44 1.428(13) . ?
C32B H32B 0.9500 . ?
C32B C33B 1.372(18) . ?
C27 C26 1.362(13) . ?
C44 H44 0.9500 . ?
C33B H33B 0.9500 . ?
C25 C26 1.365(13) . ?
C6 H6 0.9500 . ?
C6 C5 1.369(15) . ?
C2S N1S 1.145(16) . ?
C2S C3S 1.467(18) . ?
C3 H3 0.9500 . ?
C3 C4 1.388(14) . ?
C5 H5 0.9500 . ?
C5 C4 1.420(17) . ?
C4 H4 0.9500 . ?
C3S H3SA 0.9800 . ?
C3S H3SB 0.9800 . ?
C3S H3SC 0.9800 . ?
F31A C31A 1.35(5) . ?
F35A C35A 1.24(4) . ?
F34A C34A 1.29(3) . ?
F33A C33A 1.34(3) . ?
F32A C32A 1.41(4) . ?
F14A C14A 1.356(15) . ?
F13A C13A 1.325(16) . ?
F12A C12A 1.354(13) . ?
C35A C30 1.3900 . ?
C35A C34A 1.3900 . ?
C30 C31A 1.3900 . ?
C31A C32A 1.3900 . ?
C32A C33A 1.3900 . ?
C33A C34A 1.3900 . ?
F10A C10A 1.346(15) . ?
F11A C11A 1.352(16) . ?
C10A C11A 1.389(16) . ?
C11A C12A 1.349(17) . ?
C12A C13A 1.380(18) . ?
C13A C14A 1.377(15) . ?
N4S C5S 1.06(3) . ?
C5S C6S 1.30(4) . ?
C6S H6SA 0.9800 . ?
C6S H6SB 0.9800 . ?
C6S H6SC 0.9800 . ?

loop_
_geom_torsion_atom_site_label_1
_geom_torsion_atom_site_label_2
_geom_torsion_atom_site_label_3
_geom_torsion_atom_site_label_4
_geom_torsion
_geom_torsion_site_symmetry_1
_geom_torsion_site_symmetry_2
_geom_torsion_site_symmetry_3
_geom_torsion_site_symmetry_4
_geom_torsion_publ_flag
Eu1 O1 C1 O2 8.6(19) . . . . ?
Eu1 O1 C1 C2 -172.6(9) . . . . ?
Eu1 O10 C29 O9 -7.4(8) . . . . ?
Eu1 O10 C29 C30 169.5(6) . . . . ?
Eu1 O9 C29 O10 -133.5(11) 2_665 . . . ?
Eu1 O9 C29 O10 7.0(7) . . . . ?
Eu1 O9 C29 C30 49.6(17) 2_665 . . . ?
Eu1 O9 C29 C30 -169.9(6) . . . . ?
Eu1 O5 C15 O6 -126.7(7) . . . . ?
Eu1 O5 C15 C16 55.1(12) . . . . ?
Eu1 O7 C22 O8 18.8(15) . . . . ?
Eu1 O7 C22 C23 -159.0(6) . . . . ?
Eu1 O8 C22 O7 -22.1(15) 2_665 . . . ?
Eu1 O8 C22 C23 155.7(6) 2_665 . . . ?
Eu1 O3 C8 O4 -8.1(19) . . . . ?
Eu1 O3 C8 C9 172.1(9) . . . . ?
Zn1 O5 C15 O6 5.6(8) . . . . ?
Zn1 O5 C15 C16 -172.7(7) . . . . ?
Zn1 O6 C15 O5 -5.3(8) . . . . ?
Zn1 O6 C15 C16 172.9(7) . . . . ?
Zn1 O4 C8 O3 22.6(12) . . . . ?
Zn1 O4 C8 C9 -157.5(5) . . . . ?
Zn1 O2 C1 O1 -1.3(12) . . . . ?
Zn1 O2 C1 C2 179.9(5) . . . . ?
Zn1 N1 C47 C39 -179.6(6) . . . . ?
Zn1 N1 C47 C46 2.7(9) . . . . ?
Zn1 N1 C36 C37 178.3(6) . . . . ?
Zn1 N2 C46 C47 2.2(9) . . . . ?
Zn1 N2 C46 C42 179.2(6) . . . . ?
Zn1 N2 C45 C44 179.4(7) . . . . ?
O10 C29 C30 C35B -153.6(11) . . . . ?
O10 C29 C30 C31B 21.1(13) . . . . ?
O10 C29 C30 C35A -150(3) . . . . ?
O10 C29 C30 C31A 31(3) . . . . ?
F21 C21 C20 F20 -0.5(13) . . . . ?
F21 C21 C20 C19 178.1(8) . . . . ?
O9 C29 C30 C35B 23.2(14) . . . . ?
O9 C29 C30 C31B -162.0(10) . . . . ?
O9 C29 C30 C35A 27(3) . . . . ?
O9 C29 C30 C31A -152(3) . . . . ?
O5 C15 C16 C17 -124.5(9) . . . . ?
O5 C15 C16 C21 55.3(11) . . . . ?
F17 C17 C18 F18 0.5(13) . . . . ?
F17 C17 C18 C19 178.4(8) . . . . ?
O6 C15 C16 C17 57.2(11) . . . . ?
O6 C15 C16 C21 -123.0(9) . . . . ?
F24 C24 C25 F25 1.9(14) . . . . ?
F24 C24 C25 C26 -178.9(9) . . . . ?
F28 C28 C27 F27 3.3(16) . . . . ?
F28 C28 C27 C26 -176.3(9) . . . . ?
F25 C25 C26 F26 -1.2(15) . . . . ?
F25 C25 C26 C27 -178.9(9) . . . . ?
F19 C19 C18 F18 -2.1(14) . . . . ?
F19 C19 C18 C17 180.0(8) . . . . ?
F19 C19 C20 F20 -1.1(14) . . . . ?
F19 C19 C20 C21 -179.8(8) . . . . ?
F27 C27 C26 F26 2.0(16) . . . . ?
F27 C27 C26 C25 179.8(9) . . . . ?
N1 C47 C46 N2 -3.4(11) . . . . ?
N1 C47 C46 C42 179.6(7) . . . . ?
N1 C36 C37 C38 -0.2(14) . . . . ?
N2 C45 C44 C43 -0.4(16) . . . . ?
C29 C30 C31A F31A -5(5) . . . . ?
C29 C30 C31A C32A 179.3(17) . . . . ?
C15 C16 C17 F17 1.0(12) . . . . ?
C15 C16 C17 C18 179.1(8) . . . . ?
C15 C16 C21 F21 2.3(12) . . . . ?
C15 C16 C21 C20 -178.9(8) . . . . ?
C16 C17 C18 F18 -177.7(8) . . . . ?
C16 C17 C18 C19 0.2(14) . . . . ?
C16 C21 C20 F20 -179.3(8) . . . . ?
C16 C21 C20 C19 -0.6(14) . . . . ?
C35B C34B C33B C32B 0.4(17) . . . . ?
C2 C7 C6 C5 -0.5(15) . . . . ?
C2 C3 C4 C5 0.5(19) . . . . ?
C39 C47 C46 N2 178.9(8) . . . . ?
C39 C47 C46 C42 1.8(12) . . . . ?
C39 C40 C41 C42 -0.8(15) . . . . ?
C31B C32B C33B C34B -1.5(18) . . . . ?
C17 C16 C21 F21 -177.8(7) . . . . ?
C17 C16 C21 C20 0.9(13) . . . . ?
C1 C2 C7 C6 -179.8(8) . . . . ?
C1 C2 C3 C4 179.9(10) . . . . ?
C21 C16 C17 F17 -178.9(7) . . . . ?
C21 C16 C17 C18 -0.7(12) . . . . ?
C23 C24 C25 F25 179.2(8) . . . . ?
C23 C24 C25 C26 -1.6(15) . . . . ?
C23 C28 C27 F27 178.6(10) . . . . ?
C23 C28 C27 C26 -0.9(17) . . . . ?
C47 N1 C36 C37 -0.7(12) . . . . ?
C47 C39 C40 C41 1.4(14) . . . . ?
C47 C39 C38 C37 -3.2(13) . . . . ?
C11B C12B C13B C14B 0.0 . . . . ?
C12B C11B C10B C9 0.0 . . . . ?
C12B C13B C14B C9 0.0 . . . . ?
C13B C14B C9 C10B 0.0 . . . . ?
C13B C14B C9 C8 176(2) . . . . ?
C14B C9 C10B C11B 0.0 . . . . ?
C14B C9 C8 O4 -53(3) . . . . ?
C14B C9 C8 O3 127(3) . . . . ?
C9 C10A C11A F11A 172.2(10) . . . . ?
C9 C10A C11A C12A -0.1(18) . . . . ?
C10B C11B C12B C13B 0.0 . . . . ?
C10B C9 C8 O4 123(2) . . . . ?
C10B C9 C8 O3 -57(2) . . . . ?
C42 C43 C44 C45 1.1(16) . . . . ?
C22 C23 C24 F24 -7.4(13) . . . . ?
C22 C23 C24 C25 175.4(8) . . . . ?
C22 C23 C28 F28 1.1(14) . . . . ?
C22 C23 C28 C27 -174.2(10) . . . . ?
C40 C39 C47 N1 -179.5(8) . . . . ?
C40 C39 C47 C46 -1.9(12) . . . . ?
C40 C39 C38 C37 178.8(9) . . . . ?
C36 N1 C47 C39 -0.5(12) . . . . ?
C36 N1 C47 C46 -178.2(7) . . . . ?
C36 C37 C38 C39 2.2(13) . . . . ?
C46 N2 C45 C44 0.9(14) . . . . ?
C46 C42 C41 C40 0.6(14) . . . . ?
C46 C42 C43 C44 -2.2(15) . . . . ?
C34B C35B C30 C29 176.9(9) . . . . ?
C34B C35B C30 C31B 2.0(15) . . . . ?
C24 C23 C22 O7 -49.9(12) . . . . ?
C24 C23 C22 O8 132.1(9) . . . . ?
C24 C23 C28 F28 176.4(9) . . . . ?
C24 C23 C28 C27 1.2(15) . . . . ?
C24 C25 C26 F26 179.6(9) . . . . ?
C24 C25 C26 C27 1.9(16) . . . . ?
C41 C42 C46 N2 -178.0(8) . . . . ?
C41 C42 C46 C47 -1.1(13) . . . . ?
C41 C42 C43 C44 178.6(10) . . . . ?
C8 C9 C10B C11B -176(2) . . . . ?
C8 C9 C10A F10A -4.3(14) . . . . ?
C8 C9 C10A C11A -178.1(9) . . . . ?
C8 C9 C14A F14A -9.8(17) . . . . ?
C8 C9 C14A C13A 178.7(11) . . . . ?
C38 C39 C47 N1 2.3(12) . . . . ?
C38 C39 C47 C46 -180.0(7) . . . . ?
C38 C39 C40 C41 179.3(9) . . . . ?
C7 C2 C1 O1 -175.7(8) . . . . ?
C7 C2 C1 O2 3.1(12) . . . . ?
C7 C2 C3 C4 -1.5(16) . . . . ?
C7 C6 C5 C4 -0.5(18) . . . . ?
C43 C42 C46 N2 2.7(13) . . . . ?
C43 C42 C46 C47 179.6(8) . . . . ?
C43 C42 C41 C40 179.8(9) . . . . ?
C28 C23 C22 O7 125.1(10) . . . . ?
C28 C23 C22 O8 -52.9(12) . . . . ?
C28 C23 C24 F24 177.3(8) . . . . ?
C28 C23 C24 C25 0.1(14) . . . . ?
C28 C27 C26 F26 -178.4(9) . . . . ?
C28 C27 C26 C25 -0.6(16) . . . . ?
C45 N2 C46 C47 -179.1(8) . . . . ?
C45 N2 C46 C42 -2.0(13) . . . . ?
C18 C19 C20 F20 178.7(9) . . . . ?
C18 C19 C20 C21 0.0(14) . . . . ?
C20 C19 C18 F18 178.1(8) . . . . ?
C20 C19 C18 C17 0.2(14) . . . . ?
C32B C31B C30 C29 -178.0(9) . . . . ?
C32B C31B C30 C35B -3.1(16) . . . . ?
C6 C5 C4 C3 1(2) . . . . ?
C3 C2 C1 O1 3.0(13) . . . . ?
C3 C2 C1 O2 -178.2(8) . . . . ?
C3 C2 C7 C6 1.5(14) . . . . ?
F31A C31A C32A F32A -3(4) . . . . ?
F31A C31A C32A C33A -175(5) . . . . ?
F35A C35A C30 C29 -8(7) . . . . ?
F35A C35A C30 C31A 171(6) . . . . ?
F35A C35A C34A F34A 6(4) . . . . ?
F35A C35A C34A C33A -173(5) . . . . ?
F33A C33A C34A F34A 11(5) . . . . ?
F33A C33A C34A C35A -169(5) . . . . ?
F32A C32A C33A F33A 1(6) . . . . ?
F32A C32A C33A C34A -170(6) . . . . ?
F13A C13A C14A C9 175.4(18) . . . . ?
F13A C13A C14A F14A 4(2) . . . . ?
F12A C12A C13A F13A 6(2) . . . . ?
F12A C12A C13A C14A -177.2(19) . . . . ?
C35A C30 C31A F31A 176(5) . . . . ?
C35A C30 C31A C32A 0.0 . . . . ?
C30 C35B C34B C33B -0.7(16) . . . . ?
C30 C31B C32B C33B 2.9(17) . . . . ?
C30 C35A C34A F34A 180(8) . . . . ?
C30 C35A C34A C33A 0.0 . . . . ?
C30 C31A C32A F32A 172(5) . . . . ?
C30 C31A C32A C33A 0.0 . . . . ?
C31A C32A C33A F33A 171(4) . . . . ?
C31A C32A C33A C34A 0.0 . . . . ?
C32A C33A C34A F34A -180(6) . . . . ?
C32A C33A C34A C35A 0.0 . . . . ?
C34A C35A C30 C29 -179.4(15) . . . . ?
C34A C35A C30 C31A 0.0 . . . . ?
F10A C10A C11A F11A -1.8(16) . . . . ?
F10A C10A C11A C12A -174.0(14) . . . . ?
F11A C11A C12A F12A 6(3) . . . . ?
F11A C11A C12A C13A -172.8(15) . . . . ?
C10A C9 C8 O4 138.8(9) . . . . ?
C10A C9 C8 O3 -41.4(12) . . . . ?
C10A C9 C14A F14A 172.1(11) . . . . ?
C10A C9 C14A C13A 0.6(15) . . . . ?
C10A C11A C12A F12A 177.8(17) . . . . ?
C10A C11A C12A C13A -1(2) . . . . ?
C11A C12A C13A F13A -175(2) . . . . ?
C11A C12A C13A C14A 1.2(19) . . . . ?
C12A C13A C14A C9 -1.2(17) . . . . ?
C12A C13A C14A F14A -172.7(13) . . . . ?
C14A C9 C8 O4 -39.2(13) . . . . ?
C14A C9 C8 O3 140.6(10) . . . . ?
C14A C9 C10A F10A 173.8(11) . . . . ?
C14A C9 C10A C11A 0.1(14) . . . . ?
